data_2234007
loop_
_publ_author_name
'Li, Xiao-Yan'

_publ_section_title
;
 (<i>E</i>)-4-Hydroxy-<i>N</i>'-(2-hydroxy-3,5-diiodobenzylidene)-3-methoxybenzohydrazide
 methanol monosolvate
;
_journal_coeditor_code SU2374
_journal_issue 3
_journal_name_full 'Acta Crystallographica Section E'
_journal_page_first o654
_journal_paper_doi 10.1107/S1600536812004552
_journal_volume 68
_journal_year 2012
_chemical_formula_iupac 'C15 H12 I2 N2 O4, C H4 O'
_chemical_formula_moiety 'C15 H12 I2 N2 O4, C H4 O'
_chemical_formula_sum 'C16 H16 I2 N2 O5'
_chemical_formula_weight 570.11
_chemical_name_systematic
;
(<i>E</i>)-4-Hydroxy-<i>N</i>'-(2-hydroxy-3,5-diiodobenzylidene)-
3-methoxybenzohydrazide methanol monosolvate
;
_space_group_IT_number 60
_symmetry_cell_setting orthorhombic
_symmetry_space_group_name_Hall '-P 2n 2ab'
_symmetry_space_group_name_H-M 'P b c n'
_atom_sites_solution_hydrogens geom
_atom_sites_solution_primary direct
_atom_sites_solution_secondary difmap
_audit_creation_method SHELXL-97
_cell_angle_alpha 90.00
_cell_angle_beta 90.00
_cell_angle_gamma 90.00
_cell_formula_units_Z 8
_cell_length_a 19.467(3)
_cell_length_b 12.655(2)
_cell_length_c 16.138(2)
_cell_measurement_reflns_used 6406
_cell_measurement_temperature 298(2)
_cell_measurement_theta_max 26.0
_cell_measurement_theta_min 2.3
_cell_volume 3975.7(10)
_computing_cell_refinement 'SAINT (Bruker, 1998)'
_computing_data_collection 'SMART (Bruker, 1998)'
_computing_data_reduction 'SAINT (Bruker, 1998)'
_computing_molecular_graphics 'SHELXTL (Sheldrick, 2008)'
_computing_publication_material 'SHELXTL (Sheldrick, 2008)'
_computing_structure_refinement 'SHELXL97 (Sheldrick, 2008)'
_computing_structure_solution 'SHELXS97 (Sheldrick, 2008)'
_diffrn_ambient_temperature 298(2)
_diffrn_measured_fraction_theta_full 0.994
_diffrn_measured_fraction_theta_max 0.994
_diffrn_measurement_device_type 'Bruker SMART CCD area-detector'
_diffrn_measurement_method '\w scans'
_diffrn_radiation_monochromator graphite
_diffrn_radiation_source 'fine-focus sealed tube'
_diffrn_radiation_type MoK\a
_diffrn_radiation_wavelength 0.71073
_diffrn_reflns_av_R_equivalents 0.0404
_diffrn_reflns_av_sigmaI/netI 0.0281
_diffrn_reflns_limit_h_max 24
_diffrn_reflns_limit_h_min -24
_diffrn_reflns_limit_k_max 15
_diffrn_reflns_limit_k_min -15
_diffrn_reflns_limit_l_max 17
_diffrn_reflns_limit_l_min -20
_diffrn_reflns_number 22354
_diffrn_reflns_theta_full 27.00
_diffrn_reflns_theta_max 27.00
_diffrn_reflns_theta_min 1.92
_diffrn_standards_number 0
_exptl_absorpt_coefficient_mu 3.191
_exptl_absorpt_correction_T_max 0.5678
_exptl_absorpt_correction_T_min 0.5273
_exptl_absorpt_correction_type multi-scan
_exptl_absorpt_process_details '(SADABS; Sheldrick, 1996)'
_exptl_crystal_colour colourless
_exptl_crystal_density_diffrn 1.905
_exptl_crystal_density_method 'not measured'
_exptl_crystal_description block
_exptl_crystal_F_000 2176
_exptl_crystal_size_max 0.23
_exptl_crystal_size_mid 0.20
_exptl_crystal_size_min 0.20
_refine_diff_density_max 1.123
_refine_diff_density_min -1.345
_refine_ls_extinction_coef 0.00222(10)
_refine_ls_extinction_expression Fc^*^=kFc[1+0.001xFc^2^\l^3^/sin(2\q)]^-1/4^
_refine_ls_extinction_method 'SHELXL97 (Sheldrick, 2008)'
_refine_ls_goodness_of_fit_ref 1.022
_refine_ls_hydrogen_treatment mixed
_refine_ls_matrix_type full
_refine_ls_number_parameters 239
_refine_ls_number_reflns 4315
_refine_ls_number_restraints 3
_refine_ls_restrained_S_all 1.022
_refine_ls_R_factor_all 0.0570
_refine_ls_R_factor_gt 0.0387
_refine_ls_shift/su_max 0.000
_refine_ls_shift/su_mean 0.000
_refine_ls_structure_factor_coef Fsqd
_refine_ls_weighting_details 'calc w=1/[\s^2^(Fo^2^)+(0.0270P)^2^+9.4128P] where P=(Fo^2^+2Fc^2^)/3'
_refine_ls_weighting_scheme calc
_refine_ls_wR_factor_gt 0.0823
_refine_ls_wR_factor_ref 0.0912
_reflns_number_gt 3198
_reflns_number_total 4315
_reflns_threshold_expression I>2\s(I)
_cod_data_source_file su2374.cif
_cod_data_source_block I
_cod_original_cell_volume 3975.5(11)
_cod_database_code 2234007
_cod_database_fobs_code 2234007

loop_
_symmetry_equiv_pos_site_id
_symmetry_equiv_pos_as_xyz
1 x,y,z
2 1/2-x,1/2-y,1/2+z
3 1/2+x,1/2-y,-z
4 -x,y,1/2-z
5 -x,-y,-z
6 1/2+x,1/2+y,1/2-z
7 1/2-x,1/2+y,z
8 x,-y,1/2+z

loop_
_atom_site_aniso_label
_atom_site_aniso_U_11
_atom_site_aniso_U_22
_atom_site_aniso_U_33
_atom_site_aniso_U_12
_atom_site_aniso_U_13
_atom_site_aniso_U_23
I1 0.0504(2) 0.1183(4) 0.0653(2) 0.0102(2) -0.0165(2) -0.0126(2)
I2 0.1299(4) 0.0430(2) 0.0895(3) 0.0164(2) 0.0026(3) 0.0088(2)
O1 0.0545(19) 0.0484(18) 0.077(2) 0.0036(14) -0.0186(17) -0.0037(16)
O2 0.0344(15) 0.0555(18) 0.0634(19) 0.0008(13) -0.0115(14) -0.0053(15)
O3 0.0377(16) 0.0410(15) 0.0620(19) 0.0103(12) -0.0107(13) -0.0080(14)
O4 0.0627(19) 0.0359(16) 0.075(2) 0.0051(14) -0.0197(17) -0.0150(15)
N1 0.0366(17) 0.046(2) 0.0480(19) 0.0088(15) -0.0006(15) 0.0069(16)
N2 0.0347(17) 0.0403(19) 0.054(2) 0.0076(14) -0.0071(16) 0.0050(16)
C1 0.036(2) 0.043(2) 0.041(2) 0.0050(17) 0.0046(17) 0.0060(18)
C2 0.038(2) 0.048(2) 0.043(2) 0.0048(18) 0.0014(17) 0.0007(18)
C3 0.037(2) 0.068(3) 0.039(2) 0.010(2) -0.0003(17) 0.005(2)
C4 0.058(3) 0.059(3) 0.048(2) 0.023(2) 0.001(2) 0.014(2)
C5 0.064(3) 0.040(2) 0.054(3) 0.012(2) 0.007(2) 0.011(2)
C6 0.047(2) 0.047(2) 0.050(2) -0.0020(19) 0.002(2) 0.002(2)
C7 0.034(2) 0.049(2) 0.045(2) 0.0057(17) -0.0022(17) 0.0046(18)
C8 0.0325(19) 0.044(2) 0.037(2) 0.0020(17) 0.0008(16) -0.0025(17)
C9 0.0271(17) 0.0349(19) 0.039(2) -0.0009(15) 0.0010(15) 0.0005(16)
C10 0.037(2) 0.038(2) 0.043(2) -0.0053(16) -0.0061(17) -0.0009(17)
C11 0.039(2) 0.0323(19) 0.042(2) -0.0013(15) 0.0000(17) -0.0040(16)
C12 0.0302(18) 0.0335(19) 0.041(2) 0.0017(15) 0.0013(15) -0.0006(16)
C13 0.0305(18) 0.038(2) 0.046(2) -0.0033(16) -0.0053(17) -0.0059(17)
C14 0.0365(19) 0.0314(19) 0.047(2) 0.0013(16) -0.0014(17) -0.0025(17)
C15 0.087(4) 0.045(3) 0.090(4) -0.004(3) -0.028(3) -0.026(3)
O5 0.0357(15) 0.072(2) 0.0557(19) -0.0057(15) 0.0036(14) -0.0073(16)
C16 0.082(4) 0.075(4) 0.060(3) -0.011(3) -0.007(3) -0.009(3)

loop_
_atom_site_type_symbol
_atom_site_label
_atom_site_fract_x
_atom_site_fract_y
_atom_site_fract_z
_atom_site_U_iso_or_equiv
_atom_site_thermal_displace_type
_atom_site_calc_flag
_atom_site_refinement_flags
_atom_site_occupancy
I I1 0.30599(2) 0.65273(4) 0.22384(2) 0.0780(2) Uani d . 1.000
I I2 0.44485(3) 1.03076(3) 0.37750(3) 0.0875(2) Uani d . 1.000
O O1 0.42798(16) 0.5423(2) 0.3180(2) 0.0600(11) Uani d . 1.000
O O2 0.53658(14) 0.3091(2) 0.40531(19) 0.0511(10) Uani d . 1.000
O O3 0.81379(14) 0.1047(2) 0.53841(19) 0.0469(10) Uani d D 1.000
O O4 0.72081(16) 0.0227(2) 0.4401(2) 0.0579(11) Uani d . 1.000
N N1 0.53819(16) 0.5213(3) 0.4091(2) 0.0435(11) Uani d . 1.000
N N2 0.59137(17) 0.4611(3) 0.4418(2) 0.0430(11) Uani d D 1.000
C C1 0.48852(19) 0.6898(3) 0.3790(2) 0.0400(12) Uani d . 1.000
C C2 0.4343(2) 0.6470(3) 0.3315(3) 0.0430(12) Uani d . 1.000
C C3 0.3854(2) 0.7157(4) 0.2971(3) 0.0480(14) Uani d . 1.000
C C4 0.3886(2) 0.8237(4) 0.3112(3) 0.0550(16) Uani d . 1.000
C C5 0.4420(2) 0.8658(3) 0.3584(3) 0.0527(16) Uani d . 1.000
C C6 0.4916(2) 0.8002(3) 0.3918(3) 0.0480(12) Uani d . 1.000
C C7 0.5422(2) 0.6220(3) 0.4159(3) 0.0427(12) Uani d . 1.000
C C8 0.58719(19) 0.3537(3) 0.4359(2) 0.0378(11) Uani d . 1.000
C C9 0.64765(18) 0.2924(3) 0.4669(2) 0.0337(11) Uani d . 1.000
C C10 0.65308(19) 0.1866(3) 0.4410(2) 0.0393(12) Uani d . 1.000
C C11 0.70893(19) 0.1254(3) 0.4644(2) 0.0378(11) Uani d . 1.000
C C12 0.76007(18) 0.1695(3) 0.5169(2) 0.0349(11) Uani d . 1.000
C C13 0.75389(19) 0.2734(3) 0.5434(2) 0.0382(11) Uani d . 1.000
C C14 0.69824(19) 0.3345(3) 0.5188(2) 0.0383(11) Uani d . 1.000
C C15 0.6690(3) -0.0275(4) 0.3916(4) 0.074(2) Uani d . 1.000
O O5 0.40228(15) 0.2948(3) 0.3656(2) 0.0545(10) Uani d D 1.000
C C16 0.3918(3) 0.2952(5) 0.2788(3) 0.072(2) Uani d . 1.000
H H1 0.45980 0.51100 0.34060 0.0900 Uiso c R 1.000
H H2 0.6291(17) 0.493(4) 0.463(3) 0.0800 Uiso d D 1.000
H H3 0.839(2) 0.136(4) 0.574(3) 0.0800 Uiso d D 1.000
H H4 0.35510 0.86800 0.28920 0.0660 Uiso c R 1.000
H H6 0.52730 0.82890 0.42290 0.0570 Uiso c R 1.000
H H7 0.57900 0.65240 0.44400 0.0510 Uiso c R 1.000
H H10 0.61890 0.15740 0.40790 0.0470 Uiso c R 1.000
H H13 0.78720 0.30230 0.57790 0.0460 Uiso c R 1.000
H H14 0.69460 0.40400 0.53700 0.0460 Uiso c R 1.000
H H15A 0.62660 -0.02830 0.42200 0.1110 Uiso c R 1.000
H H15B 0.68270 -0.09870 0.37950 0.1110 Uiso c R 1.000
H H15C 0.66280 0.01070 0.34080 0.1110 Uiso c R 1.000
H H5 0.4435(11) 0.311(4) 0.376(3) 0.0800 Uiso d D 1.000
H H16A 0.39370 0.36660 0.25860 0.1080 Uiso c R 1.000
H H16B 0.34770 0.26540 0.26630 0.1080 Uiso c R 1.000
H H16C 0.42710 0.25410 0.25240 0.1080 Uiso c R 1.000

loop_
_atom_type_symbol
_atom_type_description
_atom_type_scat_dispersion_real
_atom_type_scat_dispersion_imag
_atom_type_scat_source
C C 0.0033 0.0016 'International Tables Vol C Tables 4.2.6.8 and 6.1.1.4'
H H 0.0000 0.0000 'International Tables Vol C Tables 4.2.6.8 and 6.1.1.4'
N N 0.0061 0.0033 'International Tables Vol C Tables 4.2.6.8 and 6.1.1.4'
O O 0.0106 0.0060 'International Tables Vol C Tables 4.2.6.8 and 6.1.1.4'
I I -0.4742 1.8119 'International Tables Vol C Tables 4.2.6.8 and 6.1.1.4'

loop_
_geom_angle_atom_site_label_1
_geom_angle_atom_site_label_2
_geom_angle_atom_site_label_3
_geom_angle
_geom_angle_publ_flag
C11 O4 C15 117.3(3) yes
C2 O1 H1 109.00 no
C12 O3 H3 109(3) no
C16 O5 H5 109(3) no
N2 N1 C7 117.9(3) yes
N1 N2 C8 118.4(3) yes
C8 N2 H2 121(3) no
N1 N2 H2 120(3) no
C2 C1 C7 121.6(3) no
C6 C1 C7 119.0(3) no
C2 C1 C6 119.3(3) no
O1 C2 C3 118.9(4) yes
C1 C2 C3 118.9(4) no
O1 C2 C1 122.2(4) yes
I1 C3 C4 119.9(3) yes
C2 C3 C4 121.0(4) no
I1 C3 C2 119.1(3) yes
C3 C4 C5 120.0(4) no
C4 C5 C6 120.3(4) no
I2 C5 C4 118.5(3) yes
I2 C5 C6 121.2(3) yes
C1 C6 C5 120.5(4) no
N1 C7 C1 120.0(4) yes
N2 C8 C9 116.5(3) yes
O2 C8 N2 122.0(3) yes
O2 C8 C9 121.5(3) yes
C8 C9 C14 123.8(3) no
C10 C9 C14 119.2(3) no
C8 C9 C10 117.0(3) no
C9 C10 C11 120.6(3) no
O4 C11 C12 115.0(3) yes
C10 C11 C12 119.5(3) no
O4 C11 C10 125.5(3) yes
O3 C12 C11 116.7(3) yes
C11 C12 C13 119.7(3) no
O3 C12 C13 123.6(3) yes
C12 C13 C14 120.5(3) no
C9 C14 C13 120.6(3) no
C5 C4 H4 120.00 no
C3 C4 H4 120.00 no
C1 C6 H6 120.00 no
C5 C6 H6 120.00 no
C1 C7 H7 120.00 no
N1 C7 H7 120.00 no
C9 C10 H10 120.00 no
C11 C10 H10 120.00 no
C14 C13 H13 120.00 no
C12 C13 H13 120.00 no
C9 C14 H14 120.00 no
C13 C14 H14 120.00 no
O4 C15 H15B 109.00 no
O4 C15 H15C 109.00 no
O4 C15 H15A 109.00 no
H15A C15 H15C 109.00 no
H15B C15 H15C 110.00 no
H15A C15 H15B 109.00 no
O5 C16 H16A 109.00 no
O5 C16 H16B 110.00 no
O5 C16 H16C 109.00 no
H16A C16 H16B 109.00 no
H16A C16 H16C 109.00 no
H16B C16 H16C 110.00 no

loop_
_geom_bond_atom_site_label_1
_geom_bond_atom_site_label_2
_geom_bond_distance
_geom_bond_publ_flag
I1 C3 2.103(4) no
I2 C5 2.111(4) no
O1 C2 1.348(5) no
O2 C8 1.238(5) no
O3 C12 1.374(4) no
O4 C11 1.377(5) no
O4 C15 1.426(7) no
O1 H1 0.8200 no
O3 H3 0.85(5) no
O5 C16 1.416(6) no
O5 H5 0.85(3) no
N1 C7 1.282(5) no
N1 N2 1.390(5) no
N2 C8 1.365(5) no
N2 H2 0.91(4) no
C1 C6 1.414(5) no
C1 C7 1.477(5) no
C1 C2 1.413(6) no
C2 C3 1.404(6) no
C3 C4 1.387(7) no
C4 C5 1.395(6) no
C5 C6 1.383(6) no
C8 C9 1.496(5) no
C9 C14 1.398(5) no
C9 C10 1.407(5) no
C10 C11 1.387(5) no
C11 C12 1.421(5) no
C12 C13 1.388(5) no
C13 C14 1.389(5) no
C4 H4 0.9300 no
C6 H6 0.9300 no
C7 H7 0.9300 no
C10 H10 0.9300 no
C13 H13 0.9300 no
C14 H14 0.9300 no
C15 H15C 0.9600 no
C15 H15A 0.9600 no
C15 H15B 0.9600 no
C16 H16A 0.9600 no
C16 H16B 0.9600 no
C16 H16C 0.9600 no

loop_
_geom_hbond_atom_site_label_D
_geom_hbond_atom_site_label_H
_geom_hbond_atom_site_label_A
_geom_hbond_site_symmetry_A
_geom_hbond_distance_DH
_geom_hbond_distance_HA
_geom_hbond_distance_DA
_geom_hbond_angle_DHA
_geom_hbond_publ_flag
O1 H1 N1 . 0.82 1.89 2.614(4) 147 yes
O5 H5 O2 . 0.85(3) 1.87(2) 2.698(4) 165(5) yes
N2 H2 O3 7_655 0.91(4) 2.17(5) 3.024(4) 157(3) yes
O3 H3 O5 3_556 0.85(5) 1.80(4) 2.643(4) 170(4) yes
C14 H14 O3 7_655 0.93 2.55 3.442(5) 162 yes
C16 H16A O1 . 0.96 2.51 3.267(7) 135 yes

loop_
_geom_torsion_atom_site_label_1
_geom_torsion_atom_site_label_2
_geom_torsion_atom_site_label_3
_geom_torsion_atom_site_label_4
_geom_torsion
_geom_torsion_publ_flag
C15 O4 C11 C10 -4.7(6) no
C15 O4 C11 C12 176.2(4) no
C7 N1 N2 C8 179.1(4) no
N2 N1 C7 C1 177.4(3) no
N1 N2 C8 O2 -2.8(5) no
N1 N2 C8 C9 176.1(3) no
C6 C1 C2 O1 -179.1(4) no
C6 C1 C2 C3 1.0(6) no
C7 C1 C2 O1 0.8(6) no
C7 C1 C2 C3 -179.1(4) no
C2 C1 C6 C5 0.2(6) no
C7 C1 C6 C5 -179.7(4) no
C2 C1 C7 N1 -3.9(6) no
C6 C1 C7 N1 176.0(4) no
O1 C2 C3 I1 -1.5(6) no
O1 C2 C3 C4 178.2(4) no
C1 C2 C3 I1 178.5(3) no
C1 C2 C3 C4 -1.9(7) no
I1 C3 C4 C5 -178.7(3) no
C2 C3 C4 C5 1.7(7) no
C3 C4 C5 I2 179.7(3) no
C3 C4 C5 C6 -0.5(7) no
I2 C5 C6 C1 179.4(3) no
C4 C5 C6 C1 -0.4(7) no
O2 C8 C9 C10 16.1(5) no
O2 C8 C9 C14 -164.4(3) no
N2 C8 C9 C10 -162.8(3) no
N2 C8 C9 C14 16.8(5) no
C8 C9 C10 C11 177.6(3) no
C14 C9 C10 C11 -2.0(5) no
C8 C9 C14 C13 -178.4(3) no
C10 C9 C14 C13 1.2(5) no
C9 C10 C11 O4 -177.3(3) no
C9 C10 C11 C12 1.7(5) no
O4 C11 C12 O3 -1.4(5) no
O4 C11 C12 C13 178.5(3) no
C10 C11 C12 O3 179.5(3) no
C10 C11 C12 C13 -0.7(5) no
O3 C12 C13 C14 179.7(3) no
C11 C12 C13 C14 -0.2(5) no
C12 C13 C14 C9 -0.1(5) no

loop_
_cod_related_entry_id
_cod_related_entry_database
_cod_related_entry_code
1 ChemSpider 30657549
